data_7223772
loop_
_publ_author_name
'Yang, Xiao'
'Wang, Yu'
'Zhou, Hao-Long'
'Liu, Yi-Jiang'
'He, Chun-Ting'
'Lin, Rui-Biao'
'Zhang, Jie-Peng'

_publ_section_title
;
 Guest-containing supramolecular isomers of silver(i)
 3,5-dialkyl-1,2,4-triazolates: syntheses, structures, and structural
 transformation behaviours
;
_journal_issue 46
_journal_name_full CrystEngComm
_journal_page_first 8843
_journal_paper_doi 10.1039/C5CE00004A
_journal_volume 17
_journal_year 2015
_chemical_formula_sum 'C36 H56 Ag5 N15'
_chemical_formula_weight 1238.31
_chemical_name_systematic
; 
 ? 
;
_space_group_IT_number 14
_symmetry_cell_setting monoclinic
_symmetry_space_group_name_Hall '-P 2ybc'
_symmetry_space_group_name_H-M 'P 1 21/c 1'
_atom_sites_solution_hydrogens geom
_atom_sites_solution_primary direct
_atom_sites_solution_secondary difmap
_audit_creation_method SHELXL-97
_audit_update_record
;
2014-12-31 deposited with the CCDC.
2015-03-27 downloaded from the CCDC.
;
_cell_angle_alpha 90.00
_cell_angle_beta 97.99(3)
_cell_angle_gamma 90.00
_cell_formula_units_Z 4
_cell_length_a 11.243(2)
_cell_length_b 18.664(4)
_cell_length_c 21.085(4)
_cell_measurement_temperature 113(2)
_cell_volume 4381.5(15)
_computing_structure_refinement 'SHELXL-97 (Sheldrick, 1997)'
_computing_structure_solution 'SHELXS-97 (Sheldrick, 1990)'
_diffrn_ambient_temperature 113(2)
_diffrn_measured_fraction_theta_full 0.998
_diffrn_measured_fraction_theta_max 0.998
_diffrn_radiation_monochromator graphite
_diffrn_radiation_source 'fine-focus sealed tube'
_diffrn_radiation_type MoK\a
_diffrn_radiation_wavelength 0.71073
_diffrn_reflns_av_R_equivalents 0.0343
_diffrn_reflns_av_sigmaI/netI 0.0277
_diffrn_reflns_limit_h_max 10
_diffrn_reflns_limit_h_min -13
_diffrn_reflns_limit_k_max 21
_diffrn_reflns_limit_k_min -23
_diffrn_reflns_limit_l_max 26
_diffrn_reflns_limit_l_min -26
_diffrn_reflns_number 30024
_diffrn_reflns_theta_full 26.00
_diffrn_reflns_theta_max 26.00
_diffrn_reflns_theta_min 3.06
_exptl_absorpt_coefficient_mu 2.241
_exptl_absorpt_correction_T_max 0.8070
_exptl_absorpt_correction_T_min 0.6628
_exptl_absorpt_correction_type multi-scan
_exptl_absorpt_process_details SADABS
_exptl_crystal_colour colorless
_exptl_crystal_density_diffrn 1.877
_exptl_crystal_density_method 'not measured'
_exptl_crystal_description block
_exptl_crystal_F_000 2448
_exptl_crystal_size_max 0.20
_exptl_crystal_size_mid 0.10
_exptl_crystal_size_min 0.10
_refine_diff_density_max 0.756
_refine_diff_density_min -0.579
_refine_diff_density_rms 0.096
_refine_ls_extinction_method none
_refine_ls_goodness_of_fit_ref 1.008
_refine_ls_hydrogen_treatment constr
_refine_ls_matrix_type full
_refine_ls_number_parameters 515
_refine_ls_number_reflns 8578
_refine_ls_number_restraints 0
_refine_ls_restrained_S_all 1.008
_refine_ls_R_factor_all 0.0287
_refine_ls_R_factor_gt 0.0259
_refine_ls_shift/su_max 0.001
_refine_ls_shift/su_mean 0.000
_refine_ls_structure_factor_coef Fsqd
_refine_ls_weighting_details 'calc w=1/[\s^2^(Fo^2^)+(0.0298P)^2^+7.1950P] where P=(Fo^2^+2Fc^2^)/3'
_refine_ls_weighting_scheme calc
_refine_ls_wR_factor_gt 0.0619
_refine_ls_wR_factor_ref 0.0635
_reflns_number_gt 8048
_reflns_number_total 8578
_reflns_threshold_expression >2sigma(I)
_cod_data_source_file c5ce00004a2.cif
_cod_data_source_block 2b1
_cod_original_cell_volume 4381.4(15)
_cod_original_sg_symbol_H-M P21/c
_cod_database_code 7223772

loop_
_symmetry_equiv_pos_as_xyz
'x, y, z'
'-x, y+1/2, -z+1/2'
'-x, -y, -z'
'x, -y-1/2, z-1/2'

loop_
_atom_site_label
_atom_site_type_symbol
_atom_site_fract_x
_atom_site_fract_y
_atom_site_fract_z
_atom_site_U_iso_or_equiv
_atom_site_adp_type
_atom_site_occupancy
_atom_site_symmetry_multiplicity
_atom_site_calc_flag
_atom_site_refinement_flags
Ag1 Ag 0.443140(18) 0.115758(11) 0.171472(10) 0.01432(6) Uani 1 1 d .
Ag2 Ag 0.504758(18) 0.278728(11) 0.238909(10) 0.01297(6) Uani 1 1 d .
Ag3 Ag 0.596717(18) 0.123232(11) 0.316633(10) 0.01422(6) Uani 1 1 d .
Ag4 Ag 0.119164(18) 0.231217(11) 0.432639(10) 0.01363(6) Uani 1 1 d .
Ag5 Ag -0.080268(18) 0.265653(11) 0.556946(10) 0.01274(6) Uani 1 1 d .
N1 N 0.6319(2) 0.16900(12) 0.16206(11) 0.0137(5) Uani 1 1 d .
N2 N 0.6300(2) 0.24146(12) 0.17710(11) 0.0115(5) Uani 1 1 d .
N3 N 0.7769(2) 0.22436(12) 0.11882(11) 0.0134(5) Uani 1 1 d .
N4 N 0.5185(2) 0.51304(12) 0.27928(11) 0.0134(5) Uani 1 1 d .
N5 N 0.4513(2) 0.51632(12) 0.21946(11) 0.0142(5) Uani 1 1 d .
N6 N 0.4959(2) 0.40263(13) 0.24062(11) 0.0146(5) Uani 1 1 d .
N7 N 0.8483(2) 0.23421(12) 0.45409(11) 0.0127(5) Uani 1 1 d .
N8 N 0.9215(2) 0.22582(12) 0.40695(11) 0.0123(5) Uani 1 1 d .
N9 N 0.7387(2) 0.18773(12) 0.36756(11) 0.0125(5) Uani 1 1 d .
N10 N 0.3889(2) 0.23650(12) 0.30404(11) 0.0136(5) Uani 1 1 d .
N11 N 0.3959(2) 0.16345(13) 0.31681(12) 0.0156(5) Uani 1 1 d .
N12 N 0.2495(2) 0.20958(13) 0.36484(11) 0.0142(5) Uani 1 1 d .
N13 N 0.1887(2) 0.27200(12) 0.53083(11) 0.0120(5) Uani 1 1 d .
N14 N 0.1138(2) 0.28535(12) 0.57654(11) 0.0119(5) Uani 1 1 d .
N15 N 0.2959(2) 0.32589(12) 0.61457(11) 0.0124(5) Uani 1 1 d .
C1 C 0.7210(2) 0.16156(15) 0.12739(13) 0.0133(5) Uani 1 1 d .
C2 C 0.7586(3) 0.09328(16) 0.09913(15) 0.0207(6) Uani 1 1 d .
H2A H 0.8471 0.0896 0.1083 0.025 Uiso 1 1 calc R
H2B H 0.7369 0.0959 0.0520 0.025 Uiso 1 1 calc R
C3 C 0.7048(3) 0.02559(16) 0.12255(17) 0.0266(7) Uani 1 1 d .
H3A H 0.7385 -0.0162 0.1032 0.040 Uiso 1 1 calc R
H3B H 0.6174 0.0263 0.1103 0.040 Uiso 1 1 calc R
H3C H 0.7235 0.0228 0.1693 0.040 Uiso 1 1 calc R
C4 C 0.7172(2) 0.27229(15) 0.15023(13) 0.0122(5) Uani 1 1 d .
C5 C 0.7466(3) 0.35036(15) 0.15584(14) 0.0172(6) Uani 1 1 d .
H5A H 0.6897 0.3740 0.1810 0.021 Uiso 1 1 calc R
H5B H 0.7355 0.3719 0.1125 0.021 Uiso 1 1 calc R
C6 C 0.8744(3) 0.36499(18) 0.18768(17) 0.0284(7) Uani 1 1 d .
H6A H 0.8895 0.4167 0.1883 0.043 Uiso 1 1 calc R
H6B H 0.9314 0.3409 0.1636 0.043 Uiso 1 1 calc R
H6C H 0.8845 0.3467 0.2317 0.043 Uiso 1 1 calc R
C7 C 0.5429(2) 0.44455(14) 0.29039(13) 0.0120(5) Uani 1 1 d .
C8 C 0.6119(3) 0.41587(16) 0.35064(14) 0.0212(6) Uani 1 1 d .
H8A H 0.5605 0.3817 0.3704 0.025 Uiso 1 1 calc R
H8B H 0.6317 0.4559 0.3811 0.025 Uiso 1 1 calc R
C9 C 0.7278(3) 0.37807(17) 0.34005(16) 0.0264(7) Uani 1 1 d .
H9A H 0.7665 0.3579 0.3807 0.040 Uiso 1 1 calc R
H9B H 0.7821 0.4126 0.3239 0.040 Uiso 1 1 calc R
H9C H 0.7094 0.3394 0.3087 0.040 Uiso 1 1 calc R
C10 C 0.4404(2) 0.44982(15) 0.19779(13) 0.0143(6) Uani 1 1 d .
C11 C 0.3745(3) 0.42969(18) 0.13353(15) 0.0255(7) Uani 1 1 d .
H11A H 0.4332 0.4129 0.1059 0.031 Uiso 1 1 calc R
H11B H 0.3343 0.4728 0.1133 0.031 Uiso 1 1 calc R
C12 C 0.2808(4) 0.37131(19) 0.1371(2) 0.0474(12) Uani 1 1 d .
H12A H 0.2379 0.3621 0.0942 0.071 Uiso 1 1 calc R
H12B H 0.2235 0.3870 0.1653 0.071 Uiso 1 1 calc R
H12C H 0.3206 0.3273 0.1542 0.071 Uiso 1 1 calc R
C13 C 0.7401(2) 0.21095(15) 0.42861(13) 0.0131(5) Uani 1 1 d .
C14 C 0.6348(3) 0.20828(18) 0.46336(15) 0.0229(7) Uani 1 1 d .
H14A H 0.5648 0.2296 0.4362 0.028 Uiso 1 1 calc R
H14B H 0.6514 0.2375 0.5028 0.028 Uiso 1 1 calc R
C15 C 0.6039(3) 0.1322(2) 0.48136(16) 0.0337(9) Uani 1 1 d .
H15A H 0.5400 0.1335 0.5086 0.051 Uiso 1 1 calc R
H15B H 0.6753 0.1092 0.5047 0.051 Uiso 1 1 calc R
H15C H 0.5764 0.1048 0.4424 0.051 Uiso 1 1 calc R
C16 C 0.8527(2) 0.19797(14) 0.35662(13) 0.0114(5) Uani 1 1 d .
C17 C 0.8959(3) 0.17860(17) 0.29507(13) 0.0186(6) Uani 1 1 d .
H17A H 0.9786 0.1970 0.2955 0.022 Uiso 1 1 calc R
H17B H 0.8440 0.2022 0.2593 0.022 Uiso 1 1 calc R
C18 C 0.8954(3) 0.09818(19) 0.28334(16) 0.0288(8) Uani 1 1 d .
H18A H 0.9160 0.0886 0.2405 0.043 Uiso 1 1 calc R
H18B H 0.8153 0.0789 0.2865 0.043 Uiso 1 1 calc R
H18C H 0.9545 0.0752 0.3155 0.043 Uiso 1 1 calc R
C19 C 0.3010(2) 0.26166(15) 0.33359(13) 0.0128(5) Uani 1 1 d .
C20 C 0.2639(3) 0.33854(15) 0.33209(15) 0.0184(6) Uani 1 1 d .
H20A H 0.3195 0.3667 0.3093 0.022 Uiso 1 1 calc R
H20B H 0.2706 0.3568 0.3765 0.022 Uiso 1 1 calc R
C21 C 0.1355(3) 0.34994(18) 0.29912(19) 0.0312(8) Uani 1 1 d .
H21A H 0.1169 0.4013 0.2978 0.047 Uiso 1 1 calc R
H21B H 0.0795 0.3247 0.3230 0.047 Uiso 1 1 calc R
H21C H 0.1278 0.3311 0.2553 0.047 Uiso 1 1 calc R
C22 C 0.3114(2) 0.14984(16) 0.35274(14) 0.0165(6) Uani 1 1 d .
C23 C 0.2852(3) 0.07590(17) 0.37448(17) 0.0267(7) Uani 1 1 d .
H23A H 0.3503 0.0435 0.3651 0.032 Uiso 1 1 calc R
H23B H 0.2095 0.0591 0.3492 0.032 Uiso 1 1 calc R
C24 C 0.2734(4) 0.0699(2) 0.44518(19) 0.0406(9) Uani 1 1 d .
H24A H 0.2558 0.0201 0.4554 0.061 Uiso 1 1 calc R
H24B H 0.2080 0.1009 0.4550 0.061 Uiso 1 1 calc R
H24C H 0.3488 0.0848 0.4708 0.061 Uiso 1 1 calc R
C25 C 0.2958(2) 0.29685(15) 0.55579(13) 0.0124(5) Uani 1 1 d .
C26 C 0.4041(3) 0.29304(17) 0.52272(14) 0.0193(6) Uani 1 1 d .
H26A H 0.3854 0.2638 0.4834 0.023 Uiso 1 1 calc R
H26B H 0.4695 0.2688 0.5510 0.023 Uiso 1 1 calc R
C27 C 0.4474(3) 0.36676(19) 0.50475(15) 0.0250(7) Uani 1 1 d .
H27A H 0.5212 0.3616 0.4853 0.038 Uiso 1 1 calc R
H27B H 0.4634 0.3965 0.5433 0.038 Uiso 1 1 calc R
H27C H 0.3853 0.3895 0.4741 0.038 Uiso 1 1 calc R
C28 C 0.1812(2) 0.31762(15) 0.62513(13) 0.0121(5) Uani 1 1 d .
C29 C 0.1353(2) 0.34322(16) 0.68411(13) 0.0160(6) Uani 1 1 d .
H29A H 0.1838 0.3215 0.7220 0.019 Uiso 1 1 calc R
H29B H 0.0512 0.3271 0.6833 0.019 Uiso 1 1 calc R
C30 C 0.1402(3) 0.42486(17) 0.69054(16) 0.0260(7) Uani 1 1 d .
H30A H 0.1120 0.4390 0.7306 0.039 Uiso 1 1 calc R
H30B H 0.0887 0.4466 0.6543 0.039 Uiso 1 1 calc R
H30C H 0.2231 0.4412 0.6908 0.039 Uiso 1 1 calc R
C31 C -0.0260(3) 0.06634(19) 0.52351(18) 0.0346(8) Uani 1 1 d .
H31A H -0.0440 0.1119 0.5399 0.042 Uiso 1 1 calc R
C32 C -0.0684(3) 0.04872(19) 0.46113(18) 0.0331(8) Uani 1 1 d .
H32A H -0.1151 0.0822 0.4344 0.040 Uiso 1 1 calc R
C33 C -0.0433(3) -0.0178(2) 0.43741(18) 0.0355(8) Uani 1 1 d .
H33A H -0.0732 -0.0302 0.3945 0.043 Uiso 1 1 calc R
C34 C -0.0202(3) 0.43299(18) 0.47274(16) 0.0297(8) Uani 1 1 d .
H34A H -0.0342 0.3869 0.4540 0.036 Uiso 1 1 calc R
C35 C 0.0929(3) 0.45125(19) 0.50268(16) 0.0285(7) Uani 1 1 d .
H35A H 0.1570 0.4178 0.5046 0.034 Uiso 1 1 calc R
C36 C 0.1123(3) 0.51821(19) 0.52978(17) 0.0319(8) Uani 1 1 d .
H36A H 0.1901 0.5307 0.5504 0.038 Uiso 1 1 calc R

loop_
_atom_site_aniso_label
_atom_site_aniso_U_11
_atom_site_aniso_U_22
_atom_site_aniso_U_33
_atom_site_aniso_U_23
_atom_site_aniso_U_13
_atom_site_aniso_U_12
Ag1 0.01367(11) 0.01314(11) 0.01536(11) 0.00479(8) -0.00076(8) 0.00120(8)
Ag2 0.01340(11) 0.01210(11) 0.01455(11) -0.00076(8) 0.00605(8) -0.00044(7)
Ag3 0.01336(11) 0.01352(11) 0.01519(11) -0.00421(8) -0.00014(8) -0.00291(8)
Ag4 0.01056(11) 0.01968(12) 0.01120(11) -0.00335(8) 0.00349(8) -0.00243(8)
Ag5 0.00968(11) 0.01636(11) 0.01272(11) -0.00283(8) 0.00349(8) -0.00140(8)
N1 0.0127(11) 0.0111(11) 0.0175(12) -0.0018(9) 0.0029(9) -0.0017(9)
N2 0.0117(11) 0.0117(11) 0.0123(11) -0.0014(9) 0.0061(9) -0.0001(9)
N3 0.0118(11) 0.0165(12) 0.0121(11) 0.0019(9) 0.0017(9) -0.0018(9)
N4 0.0151(11) 0.0125(12) 0.0113(11) -0.0021(9) -0.0027(9) 0.0006(9)
N5 0.0158(12) 0.0116(12) 0.0138(12) 0.0021(9) -0.0030(9) -0.0011(9)
N6 0.0194(12) 0.0106(12) 0.0136(12) -0.0009(9) 0.0012(9) 0.0002(9)
N7 0.0104(11) 0.0177(12) 0.0100(11) -0.0058(9) 0.0014(9) -0.0018(9)
N8 0.0098(11) 0.0173(12) 0.0101(11) -0.0010(9) 0.0019(9) -0.0020(9)
N9 0.0101(11) 0.0135(12) 0.0133(11) -0.0023(9) 0.0000(9) -0.0006(9)
N10 0.0165(12) 0.0120(12) 0.0128(12) 0.0007(9) 0.0039(9) 0.0011(9)
N11 0.0144(12) 0.0131(12) 0.0202(13) 0.0049(10) 0.0057(10) 0.0018(9)
N12 0.0151(12) 0.0177(12) 0.0105(11) -0.0020(9) 0.0044(9) 0.0001(10)
N13 0.0115(11) 0.0164(12) 0.0086(11) -0.0035(9) 0.0033(9) -0.0006(9)
N14 0.0082(11) 0.0175(12) 0.0103(11) -0.0033(9) 0.0023(9) 0.0010(9)
N15 0.0102(11) 0.0147(12) 0.0121(11) -0.0045(9) 0.0006(9) -0.0010(9)
C1 0.0123(13) 0.0145(14) 0.0128(13) -0.0016(11) 0.0010(10) 0.0006(11)
C2 0.0200(15) 0.0199(16) 0.0240(16) -0.0067(13) 0.0094(12) 0.0023(12)
C3 0.0335(18) 0.0166(16) 0.0314(18) -0.0048(13) 0.0107(14) 0.0030(13)
C4 0.0099(13) 0.0170(14) 0.0097(13) 0.0011(10) 0.0014(10) 0.0002(10)
C5 0.0201(15) 0.0142(14) 0.0179(14) 0.0026(11) 0.0047(11) -0.0022(11)
C6 0.0231(17) 0.0251(17) 0.037(2) -0.0035(14) 0.0044(14) -0.0094(14)
C7 0.0124(13) 0.0119(13) 0.0125(13) -0.0008(10) 0.0044(10) 0.0016(10)
C8 0.0274(17) 0.0189(15) 0.0161(15) 0.0038(12) -0.0014(12) 0.0017(13)
C9 0.0280(18) 0.0184(16) 0.0291(18) 0.0001(13) -0.0089(14) 0.0077(13)
C10 0.0151(14) 0.0124(14) 0.0149(14) -0.0009(11) 0.0006(11) -0.0008(11)
C11 0.0334(18) 0.0248(17) 0.0157(15) -0.0048(13) -0.0060(13) 0.0023(14)
C12 0.064(3) 0.0200(18) 0.047(2) 0.0015(16) -0.033(2) -0.0108(18)
C13 0.0101(13) 0.0158(14) 0.0134(13) -0.0041(11) 0.0015(10) 0.0007(11)
C14 0.0100(14) 0.0397(19) 0.0197(15) -0.0143(14) 0.0038(11) -0.0044(13)
C15 0.0286(19) 0.055(2) 0.0197(17) -0.0024(16) 0.0100(14) -0.0185(17)
C16 0.0101(13) 0.0129(13) 0.0111(13) 0.0003(10) 0.0013(10) -0.0006(10)
C17 0.0167(14) 0.0284(17) 0.0112(14) -0.0002(12) 0.0035(11) -0.0042(12)
C18 0.0284(18) 0.036(2) 0.0249(17) -0.0104(15) 0.0127(14) 0.0009(15)
C19 0.0106(13) 0.0177(14) 0.0104(13) -0.0027(11) 0.0028(10) -0.0017(11)
C20 0.0183(15) 0.0157(15) 0.0218(15) -0.0040(12) 0.0051(12) 0.0019(11)
C21 0.0239(17) 0.0215(17) 0.046(2) 0.0056(15) -0.0012(15) 0.0068(14)
C22 0.0137(14) 0.0186(15) 0.0171(14) 0.0026(12) 0.0017(11) -0.0001(11)
C23 0.0263(17) 0.0218(17) 0.0345(19) 0.0092(14) 0.0131(14) -0.0005(13)
C24 0.038(2) 0.043(2) 0.041(2) 0.0200(18) 0.0048(17) -0.0060(17)
C25 0.0134(13) 0.0131(13) 0.0107(13) -0.0024(10) 0.0011(10) 0.0015(11)
C26 0.0100(13) 0.0307(17) 0.0177(14) -0.0090(13) 0.0039(11) -0.0008(12)
C27 0.0189(16) 0.042(2) 0.0158(15) -0.0010(14) 0.0071(12) -0.0086(14)
C28 0.0113(13) 0.0145(14) 0.0107(13) 0.0009(11) 0.0026(10) 0.0006(10)
C29 0.0118(13) 0.0273(16) 0.0096(13) -0.0038(12) 0.0035(10) -0.0017(12)
C30 0.0238(16) 0.0288(18) 0.0286(17) -0.0146(14) 0.0151(13) -0.0061(13)
C31 0.046(2) 0.0209(17) 0.038(2) 0.0051(15) 0.0101(17) 0.0059(16)
C32 0.0334(19) 0.0290(19) 0.037(2) 0.0165(16) 0.0058(15) 0.0085(15)
C33 0.040(2) 0.033(2) 0.032(2) 0.0053(16) -0.0011(16) -0.0006(16)
C34 0.042(2) 0.0195(16) 0.0272(18) 0.0015(14) 0.0034(15) -0.0033(15)
C35 0.0262(17) 0.0333(19) 0.0272(18) 0.0103(15) 0.0073(14) 0.0075(14)
C36 0.0252(17) 0.037(2) 0.0307(19) 0.0060(16) -0.0063(14) -0.0057(15)

loop_
_atom_type_symbol
_atom_type_description
_atom_type_scat_dispersion_real
_atom_type_scat_dispersion_imag
_atom_type_scat_source
C C 0.0033 0.0016 'International Tables Vol C Tables 4.2.6.8 and 6.1.1.4'
H H 0.0000 0.0000 'International Tables Vol C Tables 4.2.6.8 and 6.1.1.4'
N N 0.0061 0.0033 'International Tables Vol C Tables 4.2.6.8 and 6.1.1.4'
Ag Ag -0.8971 1.1015 'International Tables Vol C Tables 4.2.6.8 and 6.1.1.4'

loop_
_geom_angle_atom_site_label_1
_geom_angle_atom_site_label_2
_geom_angle_atom_site_label_3
_geom_angle
_geom_angle_site_symmetry_1
_geom_angle_site_symmetry_3
N15 Ag1 N4 140.90(8) 4_565 2_645
N15 Ag1 N1 111.19(8) 4_565 .
N4 Ag1 N1 106.61(8) 2_645 .
N15 Ag1 Ag3 138.04(6) 4_565 .
N4 Ag1 Ag3 63.59(6) 2_645 .
N1 Ag1 Ag3 72.64(6) . .
N2 Ag2 N10 139.80(9) . .
N2 Ag2 N6 111.32(8) . .
N10 Ag2 N6 108.81(9) . .
N9 Ag3 N5 144.50(8) . 2_645
N9 Ag3 N11 117.31(9) . .
N5 Ag3 N11 95.78(9) 2_645 .
N9 Ag3 Ag1 137.63(6) . .
N5 Ag3 Ag1 64.20(6) 2_645 .
N11 Ag3 Ag1 68.95(6) . .
N8 Ag4 N12 124.29(9) 1_455 .
N8 Ag4 N13 116.77(9) 1_455 .
N12 Ag4 N13 118.64(9) . .
N14 Ag5 N3 131.22(8) . 4_466
N14 Ag5 N7 115.55(9) . 1_455
N3 Ag5 N7 113.16(9) 4_466 1_455
C1 N1 N2 105.3(2) . .
C1 N1 Ag1 138.91(19) . .
N2 N1 Ag1 110.25(16) . .
C4 N2 N1 106.8(2) . .
C4 N2 Ag2 134.28(19) . .
N1 N2 Ag2 118.82(16) . .
C4 N3 C1 103.8(2) . .
C4 N3 Ag5 133.30(19) . 4_665
C1 N3 Ag5 122.66(18) . 4_665
C7 N4 N5 106.2(2) . .
C7 N4 Ag1 137.65(19) . 2_655
N5 N4 Ag1 116.15(16) . 2_655
C10 N5 N4 106.7(2) . .
C10 N5 Ag3 137.14(19) . 2_655
N4 N5 Ag3 116.00(16) . 2_655
C10 N6 C7 103.6(2) . .
C10 N6 Ag2 131.13(19) . .
C7 N6 Ag2 125.14(18) . .
C13 N7 N8 105.9(2) . .
C13 N7 Ag5 130.40(19) . 1_655
N8 N7 Ag5 123.06(16) . 1_655
C16 N8 N7 106.2(2) . .
C16 N8 Ag4 131.73(19) . 1_655
N7 N8 Ag4 119.70(16) . 1_655
C16 N9 C13 103.4(2) . .
C16 N9 Ag3 130.43(18) . .
C13 N9 Ag3 124.02(18) . .
C19 N10 N11 106.4(2) . .
C19 N10 Ag2 136.21(19) . .
N11 N10 Ag2 117.13(17) . .
C22 N11 N10 105.9(2) . .
C22 N11 Ag3 134.37(19) . .
N10 N11 Ag3 109.74(16) . .
C19 N12 C22 103.5(2) . .
C19 N12 Ag4 123.33(19) . .
C22 N12 Ag4 132.19(19) . .
C25 N13 N14 105.4(2) . .
C25 N13 Ag4 131.66(18) . .
N14 N13 Ag4 122.34(16) . .
C28 N14 N13 106.3(2) . .
C28 N14 Ag5 131.71(18) . .
N13 N14 Ag5 121.51(16) . .
C28 N15 C25 103.1(2) . .
C28 N15 Ag1 129.28(18) . 4_566
C25 N15 Ag1 127.18(18) . 4_566
N1 C1 N3 112.5(2) . .
N1 C1 C2 125.9(3) . .
N3 C1 C2 121.6(2) . .
C1 C2 C3 115.8(3) . .
N2 C4 N3 111.7(2) . .
N2 C4 C5 123.8(2) . .
N3 C4 C5 124.5(2) . .
C4 C5 C6 113.2(2) . .
N4 C7 N6 111.8(2) . .
N4 C7 C8 124.6(2) . .
N6 C7 C8 123.5(3) . .
C7 C8 C9 113.2(3) . .
N5 C10 N6 111.7(2) . .
N5 C10 C11 123.9(3) . .
N6 C10 C11 124.4(3) . .
C10 C11 C12 113.1(3) . .
N7 C13 N9 112.1(2) . .
N7 C13 C14 124.1(2) . .
N9 C13 C14 123.8(2) . .
C13 C14 C15 112.4(3) . .
N8 C16 N9 112.4(2) . .
N8 C16 C17 124.4(2) . .
N9 C16 C17 123.2(2) . .
C16 C17 C18 112.7(2) . .
N10 C19 N12 111.9(2) . .
N10 C19 C20 123.7(3) . .
N12 C19 C20 124.4(2) . .
C19 C20 C21 112.8(2) . .
N11 C22 N12 112.3(3) . .
N11 C22 C23 122.8(3) . .
N12 C22 C23 124.9(3) . .
C22 C23 C24 114.6(3) . .
N13 C25 N15 112.8(2) . .
N13 C25 C26 123.6(2) . .
N15 C25 C26 123.6(2) . .
C25 C26 C27 112.6(3) . .
N14 C28 N15 112.3(2) . .
N14 C28 C29 124.2(2) . .
N15 C28 C29 123.5(2) . .
C28 C29 C30 112.4(2) . .
C32 C31 C33 120.2(3) . 3_556
C31 C32 C33 120.0(3) . .
C32 C33 C31 119.8(4) . 3_556
C36 C34 C35 119.7(3) 3_566 .
C36 C35 C34 119.7(3) . .
C34 C36 C35 120.6(3) 3_566 .

loop_
_geom_bond_atom_site_label_1
_geom_bond_atom_site_label_2
_geom_bond_distance
_geom_bond_site_symmetry_2
Ag1 N15 2.194(2) 4_565
Ag1 N4 2.194(2) 2_645
Ag1 N1 2.376(2) .
Ag1 Ag3 3.3014(10) .
Ag2 N2 2.163(2) .
Ag2 N10 2.169(2) .
Ag2 N6 2.315(2) .
Ag3 N9 2.162(2) .
Ag3 N5 2.177(2) 2_645
Ag3 N11 2.380(2) .
Ag4 N8 2.216(2) 1_455
Ag4 N12 2.222(2) .
Ag4 N13 2.242(2) .
Ag5 N14 2.195(2) .
Ag5 N3 2.214(2) 4_466
Ag5 N7 2.282(2) 1_455
N1 C1 1.327(4) .
N1 N2 1.390(3) .
N2 C4 1.329(4) .
N3 C4 1.346(4) .
N3 C1 1.353(4) .
N3 Ag5 2.214(2) 4_665
N4 C7 1.321(4) .
N4 N5 1.379(3) .
N4 Ag1 2.194(2) 2_655
N5 C10 1.322(4) .
N5 Ag3 2.177(2) 2_655
N6 C10 1.351(4) .
N6 C7 1.356(4) .
N7 C13 1.332(4) .
N7 N8 1.384(3) .
N7 Ag5 2.282(2) 1_655
N8 C16 1.329(3) .
N8 Ag4 2.216(2) 1_655
N9 C16 1.347(3) .
N9 C13 1.356(4) .
N10 C19 1.325(4) .
N10 N11 1.390(3) .
N11 C22 1.320(4) .
N12 C19 1.349(4) .
N12 C22 1.357(4) .
N13 C25 1.329(4) .
N13 N14 1.388(3) .
N14 C28 1.330(3) .
N15 C28 1.348(3) .
N15 C25 1.352(3) .
N15 Ag1 2.194(2) 4_566
C1 C2 1.492(4) .
C2 C3 1.513(4) .
C4 C5 1.495(4) .
C5 C6 1.524(4) .
C7 C8 1.493(4) .
C8 C9 1.526(4) .
C10 C11 1.499(4) .
C11 C12 1.525(5) .
C13 C14 1.477(4) .
C14 C15 1.523(5) .
C16 C17 1.492(4) .
C17 C18 1.521(5) .
C19 C20 1.493(4) .
C20 C21 1.527(4) .
C22 C23 1.496(4) .
C23 C24 1.519(5) .
C25 C26 1.486(4) .
C26 C27 1.525(4) .
C28 C29 1.490(4) .
C29 C30 1.530(4) .
C31 C32 1.375(5) .
C31 C33 1.389(5) 3_556
C32 C33 1.382(5) .
C33 C31 1.389(5) 3_556
C34 C36 1.375(5) 3_566
C34 C35 1.382(5) .
C35 C36 1.379(5) .
C36 C34 1.375(5) 3_566
